data_1562156
loop_
_publ_author_name
'Orlova, Maria'
'Khainakov, Sergey'
'Michailov, Dmitriy'
'Perfler, Lukas'
'Langes, Christoph'
'Kahlenberg, Volker'
'Orlova, Albina'

_publ_section_title
;
 Low temperature phase transition and crystal structure of CsMgPO4
;
_journal_name_full 'Journal of Solid State Chemistry'
_journal_page_first 224
_journal_page_last 229
_journal_paper_doi 10.1016/j.jssc.2014.09.037
_journal_volume 221
_journal_year 2015
_chemical_formula_analytical CsMgPO4
_chemical_formula_moiety 'Mg O4 P, Cs'
_chemical_formula_structural CsMgPO4
_chemical_formula_sum 'Cs Mg O4 P'
_chemical_formula_weight 252.19
_chemical_name_common 'Caesium Magnesium Phosphate'
_space_group_IT_number 14
_space_group_name_Hall '-P 2yn'
_space_group_name_H-M_alt 'P 1 21/n 1'
_symmetry_cell_setting monoclinic
_symmetry_space_group_name_Hall '-P 2yn'
_symmetry_space_group_name_H-M 'P 1 21/n 1'
_cell_angle_alpha 90.00000
_cell_angle_beta 90.68583(1)
_cell_angle_gamma 90.00000
_cell_formula_units_Z 4
_cell_length_a 9.58199(2)
_cell_length_b 8.95501(1)
_cell_length_c 5.50344(2)
_cell_measurement_temperature 200
_cell_volume 472.199(2)
_computing_structure_refinement FULLPROF
_computing_structure_solution FOX
_diffrn_ambient_temperature 200
_diffrn_radiation_type synchrotron
_diffrn_radiation_wavelength 0.39983
_diffrn_source synchrotron
_diffrn_source_type synchrotron
_pd_char_colour white
_pd_char_particle_morphology powder
_pd_instr_location ' ?'
_pd_meas_2theta_range_inc 0.002000
_pd_meas_2theta_range_max 38.00000
_pd_meas_2theta_range_min 2.21200
_pd_meas_number_of_points 17895
_pd_proc_2theta_range_inc 0.002000
_pd_proc_2theta_range_max 37.9947
_pd_proc_2theta_range_min 2.2067
_pd_proc_ls_pref_orient_corr ' ?'
_pd_proc_ls_prof_R_factor 11.6754
_pd_proc_ls_prof_wR_expected 11.4515
_pd_proc_ls_prof_wR_factor 16.3088
_pd_proc_wavelength 0.399830
_pd_spec_mounting ' ?'
_pd_spec_mount_mode transmission
_pd_spec_shape cylinder
_refine_ls_goodness_of_fit_all 2.0282
_refine_ls_number_parameters 14
_refine_ls_number_reflns 2484
_refine_ls_number_restraints 0
_refine_ls_R_I_factor 4.5571
_cod_data_source_file JSSC-2015-221-224.cif
_cod_data_source_block CsMgPO4_200K
_cod_depositor_comments
;
The following automatic conversions were performed:

data item '_symmetry_cell_setting' value 'Monoclinic' was changed to
'monoclinic' in accordance with the built-in table derived from the
CIF Core dictionary named 'cif_core.dic' version 2.4.5 last updated
on 2014-11-21.

Automatic conversion script
Id: cif_fix_values 8369 2020-08-20 11:38:08Z andrius 
;
_cod_original_cell_volume 472.198(3)
_cod_original_sg_symbol_H-M 'P 21/n'
_cod_database_code 1562156
_pd_proc_ls_prof_cr_factor 17.3409
_pd_proc_ls_prof_cwr_factor 22.0582
_pd_proc_ls_prof_cwr_expected 15.4886
_pd_proc_ls_prof_chi2 2.0282
_pd_proc_ls_prof_echi2 2.0282

loop_
_symmetry_equiv_pos_as_xyz
x,y,z
-x+1/2,y+1/2,-z+1/2
-x,-y,-z
x+1/2,-y+1/2,z+1/2

loop_
_atom_site_label
_atom_site_fract_x
_atom_site_fract_y
_atom_site_fract_z
_atom_site_U_iso_or_equiv
_atom_site_occupancy
_atom_site_adp_type
_atom_site_type_symbol
Cs 0.79273(9) -0.0026(3) 0.2474(17) 0.993(12) 1.0(3) Uiso Cs
Mg 0.4162(7) 0.8172(6) 0.2586(12) 0.827(15) 1.0(3) Uiso Mg
P1 0.0833(7) 0.6994(5) 0.2597(10) 0.700(11) 1.0(3) Uiso P
O1 -0.01556(11) 0.75972(9) 0.45634(16) 0.73(9) 1.0(3) Uiso O
O2 0.22388(11) 0.76433(13) 0.30976(15) 0.73(9) 1.0(3) Uiso O
O3 0.04067(10) 0.75972(11) 0.02008(18) 0.73(9) 1.0(3) Uiso O
O4 0.08993(8) 0.52753(9) 0.25095(14) 0.73(9) 1.0(3) Uiso O

loop_
_atom_type_symbol
_atom_type_scat_Cromer_Mann_a1
_atom_type_scat_Cromer_Mann_b1
_atom_type_scat_Cromer_Mann_a2
_atom_type_scat_Cromer_Mann_b2
_atom_type_scat_Cromer_Mann_a3
_atom_type_scat_Cromer_Mann_b3
_atom_type_scat_Cromer_Mann_a4
_atom_type_scat_Cromer_Mann_b4
_atom_type_scat_Cromer_Mann_c
_atom_type_scat_dispersion_real
_atom_type_scat_dispersion_imag
_atom_type_scat_source
cs 20.38920 3.56900 19.10620 0.31070 10.66200 24.38790 1.49530 213.90399 3.33520 -1.02900 1.39100 International_Tables_for_Crystallography_Vol.C(1991)_Tables_6.1.1.4_and_6.1.1.5
mg 5.42040 2.82750 2.17350 79.26110 1.22690 0.38080 2.30730 7.19370 0.85840 0.02300 0.02200 International_Tables_for_Crystallography_Vol.C(1991)_Tables_6.1.1.4_and_6.1.1.5
p 6.43450 1.90670 4.17910 27.15700 1.78000 0.52600 1.49080 68.16450 1.11490 0.05500 0.05800 International_Tables_for_Crystallography_Vol.C(1991)_Tables_6.1.1.4_and_6.1.1.5
o 3.04850 13.27710 2.28680 5.70110 1.54630 0.32390 0.86700 32.90890 0.25080 0.00300 0.00400 International_Tables_for_Crystallography_Vol.C(1991)_Tables_6.1.1.4_and_6.1.1.5

loop_
_geom_angle_atom_site_label_1
_geom_angle_atom_site_label_2
_geom_angle_atom_site_label_3
_geom_angle
_geom_angle_site_symmetry_1
_geom_angle_site_symmetry_3
O1 Mg O2 111.96(8) 5_675 6_555
O1 Mg O3 107.23(7) 5_675 7_676
O1 Mg O4 110.17(7) 5_675 8_666
O2 Mg O3 112.13(8) 6_555 7_676
O2 Mg O4 102.69(8) 6_555 8_666
O3 Mg O4 112.71(7) 7_676 8_666
O1 P1 O2 107.15(1) 5_555 6_555
O1 P1 O3 109.4(1) 5_555 7_555
O1 P1 O4 113.38(9) 5_555 8_555
O2 P1 O3 105.2(1) 6_555 7_555
O2 P1 O4 110.9(1) 6_555 8_555
O3 P1 O4 110.36(9) 7_555 8_555
Mg O1 O2 128.50(6) 3_576 5_555
Mg O1 O3 157.33(7) 3_576 7_555
Mg O1 O4 103.27(5) 3_576 9_555
P1 O1 O2 35.66(5) 4_555 5_555
P1 O1 O3 34.41(5) 4_555 7_555
P1 O1 O4 33.28(5) 4_555 9_555
O2 O1 O3 57.41(6) 5_555 7_555
O2 O1 O4 59.60(5) 5_555 9_555
O3 O1 O4 58.81(5) 7_555 9_555
Mg O2 O1 163.08(7) 3_555 5_555
Mg O2 O3 127.69(7) 3_555 7_555
Mg O2 O4 132.89(6) 3_555 9_555
Mg O2 O4 38.15(4) 3_555 10_666
P1 O2 O1 37.19(6) 4_555 5_555
P1 O2 O3 37.23(6) 4_555 7_555
P1 O2 O4 35.18(6) 4_555 9_555
P1 O2 O4 146.08(7) 4_555 10_666
O1 O2 O3 61.84(6) 5_555 7_555
O1 O2 O4 62.93(5) 5_555 9_555
O1 O2 O4 128.11(7) 5_555 10_666
O3 O2 O4 61.33(5) 7_555 9_555
O3 O2 O4 112.35(6) 7_555 10_666
O4 O2 O4 164.85(6) 9_555 10_666
Mg O3 O1 124.78(6) 3_575 6_555
Mg O3 O2 159.06(7) 3_575 7_555
Mg O3 O4 100.94(5) 3_575 9_555
P1 O3 O1 36.19(5) 4_555 6_555
P1 O3 O2 37.57(6) 4_555 7_555
P1 O3 O4 35.66(5) 4_555 9_555
O1 O3 O2 60.75(6) 6_555 7_555
O1 O3 O4 62.85(5) 6_555 9_555
O2 O3 O4 62.12(6) 7_555 9_555
Mg O4 P1 175.84(4) 3_656 5_555
Mg O4 O1 143.65(5) 3_656 6_555
Mg O4 O2 150.20(7) 3_656 8_555
Mg O4 O2 39.16(4) 3_656 9_656
Mg O4 O3 144.88(6) 3_656 10_555
P1 O4 O1 33.35(4) 5_555 6_555
P1 O4 O2 33.84(5) 5_555 8_555
P1 O4 O2 144.98(7) 5_555 9_656
P1 O4 O3 33.98(5) 5_555 10_555
O1 O4 O2 57.46(5) 6_555 8_555
O1 O4 O2 157.83(7) 6_555 9_656
O1 O4 O3 58.34(5) 6_555 10_555
O2 O4 O2 112.27(7) 8_555 9_656
O2 O4 O3 56.55(5) 8_555 10_555
O2 O4 O3 135.82(7) 9_656 10_555

loop_
_geom_bond_atom_site_label_1
_geom_bond_atom_site_label_2
_geom_bond_distance
_geom_bond_site_symmetry_2
Cs O1 3.028(9) 1_645
Cs O1 3.444(8) 3_666
Cs O2 3.244(9) 3_666
Cs O2 3.419(9) 4_554
Cs O3 3.436(9) 1_645
Cs O3 3.083(9) 3_665
Cs O4 3.341(8) 4_554
Cs O4 3.410(8) 4_555
Mg P1 3.360(8) .
Mg P1 3.424(8) 2_555
Mg P1 3.198(8) 4_564
Mg P1 3.175(6) 4_565
Mg O1 1.922(7) 4_564
Mg O2 1.927(6) .
Mg O3 1.981(6) 4_565
Mg O4 1.885(7) 2_555
Mg O4 3.454(6) 4_565
P1 O1 1.544(9) .
P1 O2 1.489(6) .
P1 O3 1.478(6) .
P1 O4 1.541(8) .
O1 O2 2.4414(15) .
O1 O2 3.1905(14) 4_465
O1 O3 3.142(6) 1_556
O1 O4 2.5788(12) .
O1 O4 3.1221(12) 3_566
O2 O3 2.3576(14) .
O2 O3 3.2429(14) 4_565
O2 O4 2.4978(14) .
O2 O4 2.9773(14) 2_555
O3 O4 2.4791(13) .
O3 O4 3.2192(13) 3_565
